data_2216427
loop_
_publ_author_name
'Li-Na Zhu'
'Shan Gao'
'Li-Hua Huo'

_publ_section_title
;
 <i>N</i>,<i>N</i>'-(<i>m</i>-Phenylenedimethylidyne)dianiline
;
_journal_coeditor_code EM2001
_journal_issue 12
_journal_name_full 'Acta Crystallographica Section E'
_journal_page_first o4924
_journal_page_last o4924
_journal_paper_doi 10.1107/S1600536807061818
_journal_volume 63
_journal_year 2007
_chemical_formula_iupac 'C20 H16 N2'
_chemical_formula_moiety 'C20 H16 N2'
_chemical_formula_sum 'C20 H16 N2'
_chemical_formula_weight 284.35
_chemical_name_systematic
;
N,N'-(m-Phenylenedimethylidyne)dianiline
;
_space_group_IT_number 2
_symmetry_cell_setting triclinic
_symmetry_space_group_name_Hall '-P 1'
_symmetry_space_group_name_H-M 'P -1'
_atom_sites_solution_hydrogens geom
_atom_sites_solution_primary direct
_atom_sites_solution_secondary difmap
_audit_creation_method SHELXL97
_cell_angle_alpha 79.79(3)
_cell_angle_beta 78.85(3)
_cell_angle_gamma 73.64(3)
_cell_formula_units_Z 2
_cell_length_a 7.7762(16)
_cell_length_b 10.301(2)
_cell_length_c 10.744(2)
_cell_measurement_reflns_used 6349
_cell_measurement_temperature 295(2)
_cell_measurement_theta_max 27.54
_cell_measurement_theta_min 3.00
_cell_volume 803.3(3)
_computing_cell_refinement 'RAPID-AUTO (Rigaku, 1998)'
_computing_data_collection 'RAPID-AUTO (Rigaku, 1998)'
_computing_data_reduction 'CrystalStructure (Rigaku/MSC, 2002)'
_computing_molecular_graphics 'ORTEPII (Johnson, 1976)'
_computing_publication_material SHELXL97
_computing_structure_refinement 'SHELXL97 (Sheldrick, 1997)'
_computing_structure_solution 'SHELXS97 (Sheldrick, 1997)'
_diffrn_ambient_temperature 295(2)
_diffrn_detector_area_resol_mean 10.000
_diffrn_measured_fraction_theta_full 0.986
_diffrn_measured_fraction_theta_max 0.986
_diffrn_measurement_device_type 'Rigaku RAXIS-RAPID'
_diffrn_measurement_method \w
_diffrn_radiation_monochromator graphite
_diffrn_radiation_source 'fine-focus sealed tube'
_diffrn_radiation_type MoK\a
_diffrn_radiation_wavelength 0.71073
_diffrn_reflns_av_R_equivalents 0.0157
_diffrn_reflns_av_sigmaI/netI 0.0210
_diffrn_reflns_limit_h_max 9
_diffrn_reflns_limit_h_min -10
_diffrn_reflns_limit_k_max 12
_diffrn_reflns_limit_k_min -13
_diffrn_reflns_limit_l_max 13
_diffrn_reflns_limit_l_min -13
_diffrn_reflns_number 7920
_diffrn_reflns_theta_full 27.48
_diffrn_reflns_theta_max 27.48
_diffrn_reflns_theta_min 3.00
_diffrn_standards_decay_% 0
_diffrn_standards_interval_count 0
_diffrn_standards_interval_time 0
_diffrn_standards_number 0
_exptl_absorpt_coefficient_mu 0.070
_exptl_absorpt_correction_T_max 0.9896
_exptl_absorpt_correction_T_min 0.973
_exptl_absorpt_correction_type multi-scan
_exptl_absorpt_process_details '(ABSCOR; Higashi, 1995)'
_exptl_crystal_colour colourless
_exptl_crystal_density_diffrn 1.176
_exptl_crystal_density_method 'not measured'
_exptl_crystal_description prism
_exptl_crystal_F_000 300
_exptl_crystal_size_max 0.38
_exptl_crystal_size_mid 0.26
_exptl_crystal_size_min 0.18
_refine_diff_density_max 0.162
_refine_diff_density_min -0.216
_refine_ls_extinction_method none
_refine_ls_goodness_of_fit_ref 1.095
_refine_ls_hydrogen_treatment constr
_refine_ls_matrix_type full
_refine_ls_number_parameters 199
_refine_ls_number_reflns 3624
_refine_ls_number_restraints 0
_refine_ls_restrained_S_all 1.095
_refine_ls_R_factor_all 0.0572
_refine_ls_R_factor_gt 0.0435
_refine_ls_shift/su_max 0.000
_refine_ls_shift/su_mean 0.000
_refine_ls_structure_factor_coef Fsqd
_refine_ls_weighting_details 'calc w=1/[\s^2^(Fo^2^)+(0.0691P)^2^+0.0530P] where P=(Fo^2^+2Fc^2^)/3'
_refine_ls_weighting_scheme calc
_refine_ls_wR_factor_gt 0.1225
_refine_ls_wR_factor_ref 0.1304
_reflns_number_gt 2738
_reflns_number_total 3624
_reflns_threshold_expression I>2\s(I)
_cod_data_source_file em2001.cif
_cod_data_source_block I
_cod_depositor_comments
;
The following automatic conversions were performed:
'_symmetry_cell_setting' value 'Triclinic' changed to 'triclinic'
according to '/home/saulius/struct/CIF-dictionaries/cif_core.dic'
dictionary named 'cif_core.dic' version 2.4.1 from 2010-06-29.

Automatic conversion script
Id: cif_fix_enum 1527 2010-12-29 10:47:43Z saulius 

The following automatic conversions were performed:

'_symmetry_cell_setting' value 'Triclinic' changed to 'triclinic'
according to /home/saulius/struct/CIF-dictionaries/cif_core.dic
dictionary named 'cif_core.dic' version 2.4.1 from 2010-06-29.

Automatic conversion script
Id: cif_fix_values 1715 2011-07-08 13:25:40Z adriana 
;
_cod_database_code 2216427
_cod_database_fobs_code 2216427

loop_
_symmetry_equiv_pos_as_xyz
'x, y, z'
'-x, -y, -z'

loop_
_atom_site_type_symbol
_atom_site_label
_atom_site_fract_x
_atom_site_fract_y
_atom_site_fract_z
_atom_site_U_iso_or_equiv
_atom_site_adp_type
_atom_site_calc_flag
_atom_site_refinement_flags
_atom_site_occupancy
N N1 0.66676(14) 0.80219(11) 0.43392(10) 0.0506(3) Uani d . 1
N N2 0.27572(14) 0.42636(11) 0.86926(10) 0.0494(3) Uani d . 1
C C1 1.0361(2) 0.99763(16) 0.19367(15) 0.0654(4) Uani d . 1
H H1 1.1191 1.0410 0.1415 0.079 Uiso calc R 1
C C2 0.99453(19) 0.89164(16) 0.15464(13) 0.0594(4) Uani d . 1
H H2 1.0506 0.8629 0.0760 0.071 Uiso calc R 1
C C3 0.86986(17) 0.82709(14) 0.23124(12) 0.0514(3) Uani d . 1
H H3 0.8414 0.7560 0.2038 0.062 Uiso calc R 1
C C4 0.78783(16) 0.86901(12) 0.34905(11) 0.0459(3) Uani d . 1
C C5 0.83306(19) 0.97395(14) 0.38884(14) 0.0584(3) Uani d . 1
H H5 0.7815 1.0008 0.4689 0.070 Uiso calc R 1
C C6 0.9545(2) 1.03902(15) 0.31012(16) 0.0674(4) Uani d . 1
H H6 0.9812 1.1116 0.3363 0.081 Uiso calc R 1
C C7 0.53387(16) 0.78369(12) 0.39400(12) 0.0463(3) Uani d . 1
H H7 0.5145 0.8189 0.3105 0.056 Uiso calc R 1
C C8 0.40962(15) 0.70868(11) 0.47468(11) 0.0433(3) Uani d . 1
C C9 0.25288(16) 0.70395(13) 0.43283(12) 0.0488(3) Uani d . 1
H H9 0.2261 0.7498 0.3534 0.059 Uiso calc R 1
C C10 0.13722(16) 0.63159(14) 0.50845(13) 0.0519(3) Uani d . 1
H H10 0.0327 0.6295 0.4798 0.062 Uiso calc R 1
C C11 0.17518(16) 0.56267(12) 0.62576(12) 0.0477(3) Uani d . 1
H H11 0.0970 0.5135 0.6757 0.057 Uiso calc R 1
C C12 0.33100(15) 0.56638(12) 0.67014(11) 0.0434(3) Uani d . 1
C C13 0.44736(15) 0.63837(12) 0.59366(11) 0.0439(3) Uani d . 1
H H13 0.5523 0.6398 0.6221 0.053 Uiso calc R 1
C C14 0.37739(17) 0.49192(13) 0.79393(11) 0.0484(3) Uani d . 1
H H14 0.4857 0.4931 0.8178 0.058 Uiso calc R 1
C C15 0.33471(16) 0.34699(13) 0.98210(12) 0.0473(3) Uani d . 1
C C16 0.21510(17) 0.35252(15) 1.09537(13) 0.0566(3) Uani d . 1
H H16 0.0994 0.4111 1.0974 0.068 Uiso calc R 1
C C17 0.26643(19) 0.27153(15) 1.20555(13) 0.0591(4) Uani d . 1
H H17 0.1859 0.2780 1.2818 0.071 Uiso calc R 1
C C18 0.4324(2) 0.18267(15) 1.20450(14) 0.0626(4) Uani d . 1
H H18 0.4655 0.1282 1.2792 0.075 Uiso calc R 1
C C19 0.5502(2) 0.1741(2) 1.09289(16) 0.0879(6) Uani d . 1
H H19 0.6636 0.1122 1.0912 0.105 Uiso calc R 1
C C20 0.5026(2) 0.25688(19) 0.98157(14) 0.0778(5) Uani d . 1
H H20 0.5849 0.2512 0.9062 0.093 Uiso calc R 1

loop_
_atom_site_aniso_label
_atom_site_aniso_U_11
_atom_site_aniso_U_22
_atom_site_aniso_U_33
_atom_site_aniso_U_12
_atom_site_aniso_U_13
_atom_site_aniso_U_23
N1 0.0509(6) 0.0530(6) 0.0467(6) -0.0147(5) -0.0086(4) -0.0003(5)
N2 0.0485(6) 0.0539(6) 0.0445(6) -0.0110(5) -0.0127(4) -0.0001(5)
C1 0.0602(8) 0.0676(9) 0.0675(9) -0.0266(7) -0.0142(7) 0.0154(7)
C2 0.0573(8) 0.0716(9) 0.0455(7) -0.0169(7) -0.0095(6) 0.0047(6)
C3 0.0548(7) 0.0539(7) 0.0463(7) -0.0152(6) -0.0142(5) 0.0007(5)
C4 0.0447(6) 0.0438(6) 0.0467(7) -0.0082(5) -0.0130(5) 0.0025(5)
C5 0.0608(8) 0.0530(7) 0.0617(8) -0.0134(6) -0.0093(6) -0.0102(6)
C6 0.0709(9) 0.0538(8) 0.0840(11) -0.0260(7) -0.0172(8) -0.0035(7)
C7 0.0469(6) 0.0446(6) 0.0435(6) -0.0063(5) -0.0096(5) -0.0021(5)
C8 0.0420(6) 0.0397(6) 0.0450(6) -0.0046(5) -0.0069(5) -0.0068(5)
C9 0.0468(6) 0.0505(7) 0.0453(7) -0.0050(5) -0.0150(5) 0.0004(5)
C10 0.0421(6) 0.0560(7) 0.0578(8) -0.0097(6) -0.0181(5) -0.0012(6)
C11 0.0417(6) 0.0474(6) 0.0520(7) -0.0096(5) -0.0092(5) -0.0019(5)
C12 0.0425(6) 0.0428(6) 0.0423(6) -0.0051(5) -0.0087(5) -0.0057(5)
C13 0.0416(6) 0.0461(6) 0.0450(6) -0.0088(5) -0.0107(5) -0.0080(5)
C14 0.0441(6) 0.0558(7) 0.0450(7) -0.0097(6) -0.0121(5) -0.0047(5)
C15 0.0477(6) 0.0515(7) 0.0432(6) -0.0119(6) -0.0131(5) -0.0020(5)
C16 0.0419(6) 0.0664(8) 0.0553(8) -0.0108(6) -0.0071(5) 0.0035(6)
C17 0.0553(8) 0.0707(9) 0.0480(7) -0.0205(7) -0.0047(6) 0.0048(6)
C18 0.0698(9) 0.0639(8) 0.0492(8) -0.0114(7) -0.0190(6) 0.0073(6)
C19 0.0689(10) 0.1005(13) 0.0617(10) 0.0240(9) -0.0132(8) 0.0037(9)
C20 0.0632(9) 0.0964(12) 0.0467(8) 0.0143(9) -0.0034(6) -0.0009(7)

loop_
_atom_type_symbol
_atom_type_description
_atom_type_scat_dispersion_real
_atom_type_scat_dispersion_imag
_atom_type_scat_source
C C 0.0033 0.0016 'International Tables Vol C Tables 4.2.6.8 and 6.1.1.4'
H H 0.0000 0.0000 'International Tables Vol C Tables 4.2.6.8 and 6.1.1.4'
N N 0.0061 0.0033 'International Tables Vol C Tables 4.2.6.8 and 6.1.1.4'

loop_
_geom_angle_atom_site_label_1
_geom_angle_atom_site_label_2
_geom_angle_atom_site_label_3
_geom_angle
C7 N1 C4 119.49(11)
C14 N2 C15 119.86(11)
C6 C1 C2 119.56(14)
C6 C1 H1 120.2
C2 C1 H1 120.2
C1 C2 C3 120.66(14)
C1 C2 H2 119.7
C3 C2 H2 119.7
C2 C3 C4 119.62(13)
C2 C3 H3 120.2
C4 C3 H3 120.2
C5 C4 C3 119.40(12)
C5 C4 N1 118.50(12)
C3 C4 N1 121.99(12)
C6 C5 C4 120.16(14)
C6 C5 H5 119.9
C4 C5 H5 119.9
C1 C6 C5 120.55(14)
C1 C6 H6 119.7
C5 C6 H6 119.7
N1 C7 C8 122.23(11)
N1 C7 H7 118.9
C8 C7 H7 118.9
C13 C8 C9 118.70(11)
C13 C8 C7 120.71(11)
C9 C8 C7 120.58(11)
C10 C9 C8 120.43(11)
C10 C9 H9 119.8
C8 C9 H9 119.8
C11 C10 C9 120.55(12)
C11 C10 H10 119.7
C9 C10 H10 119.7
C10 C11 C12 120.12(12)
C10 C11 H11 119.9
C12 C11 H11 119.9
C13 C12 C11 119.18(11)
C13 C12 C14 119.25(11)
C11 C12 C14 121.54(11)
C12 C13 C8 121.02(11)
C12 C13 H13 119.5
C8 C13 H13 119.5
N2 C14 C12 122.46(11)
N2 C14 H14 118.8
C12 C14 H14 118.8
C20 C15 C16 118.43(12)
C20 C15 N2 122.31(12)
C16 C15 N2 119.09(11)
C17 C16 C15 120.27(12)
C17 C16 H16 119.9
C15 C16 H16 119.9
C18 C17 C16 121.03(13)
C18 C17 H17 119.5
C16 C17 H17 119.5
C17 C18 C19 119.27(13)
C17 C18 H18 120.4
C19 C18 H18 120.4
C18 C19 C20 120.55(15)
C18 C19 H19 119.7
C20 C19 H19 119.7
C15 C20 C19 120.41(14)
C15 C20 H20 119.8
C19 C20 H20 119.8

loop_
_geom_bond_atom_site_label_1
_geom_bond_atom_site_label_2
_geom_bond_distance
N1 C7 1.2648(16)
N1 C4 1.4149(16)
N2 C14 1.2632(17)
N2 C15 1.4146(16)
C1 C6 1.371(2)
C1 C2 1.373(2)
C1 H1 0.9300
C2 C3 1.3855(19)
C2 H2 0.9300
C3 C4 1.3863(18)
C3 H3 0.9300
C4 C5 1.3825(19)
C5 C6 1.379(2)
C5 H5 0.9300
C6 H6 0.9300
C7 C8 1.4632(17)
C7 H7 0.9300
C8 C13 1.3936(17)
C8 C9 1.3941(17)
C9 C10 1.3801(18)
C9 H9 0.9300
C10 C11 1.3743(18)
C10 H10 0.9300
C11 C12 1.3976(17)
C11 H11 0.9300
C12 C13 1.3849(17)
C12 C14 1.4682(17)
C13 H13 0.9300
C14 H14 0.9300
C15 C20 1.372(2)
C15 C16 1.3807(18)
C16 C17 1.3791(19)
C16 H16 0.9300
C17 C18 1.355(2)
C17 H17 0.9300
C18 C19 1.361(2)
C18 H18 0.9300
C19 C20 1.388(2)
C19 H19 0.9300
C20 H20 0.9300

loop_
_geom_torsion_atom_site_label_1
_geom_torsion_atom_site_label_2
_geom_torsion_atom_site_label_3
_geom_torsion_atom_site_label_4
_geom_torsion
C6 C1 C2 C3 0.6(2)
C1 C2 C3 C4 -0.70(19)
C2 C3 C4 C5 -0.59(18)
C2 C3 C4 N1 -176.67(11)
C7 N1 C4 C5 131.54(13)
C7 N1 C4 C3 -52.35(16)
C3 C4 C5 C6 2.01(19)
N1 C4 C5 C6 178.23(12)
C2 C1 C6 C5 0.9(2)
C4 C5 C6 C1 -2.2(2)
C4 N1 C7 C8 176.51(10)
N1 C7 C8 C13 -8.86(18)
N1 C7 C8 C9 172.43(12)
C13 C8 C9 C10 0.39(18)
C7 C8 C9 C10 179.13(11)
C8 C9 C10 C11 -0.30(19)
C9 C10 C11 C12 0.61(19)
C10 C11 C12 C13 -1.01(18)
C10 C11 C12 C14 -178.87(11)
C11 C12 C13 C8 1.12(17)
C14 C12 C13 C8 179.03(10)
C9 C8 C13 C12 -0.81(17)
C7 C8 C13 C12 -179.55(10)
C15 N2 C14 C12 174.56(11)
C13 C12 C14 N2 178.68(11)
C11 C12 C14 N2 -3.47(19)
C14 N2 C15 C20 -48.6(2)
C14 N2 C15 C16 136.25(14)
C20 C15 C16 C17 1.7(2)
N2 C15 C16 C17 177.05(12)
C15 C16 C17 C18 -1.8(2)
C16 C17 C18 C19 0.3(2)
C17 C18 C19 C20 1.1(3)
C16 C15 C20 C19 -0.3(3)
N2 C15 C20 C19 -175.48(16)
C18 C19 C20 C15 -1.1(3)

loop_
_cod_related_entry_id
_cod_related_entry_database
_cod_related_entry_code
1 ChemSpider 30655381
